data_1570305
loop_
_publ_author_name
'Chen, An'
'Cai, Peishan'
'Peng, Yayun'
'Guo, Minshan'
'Su, Yuan'
'Cai, Ting'

_publ_section_title
;
 The role of alkyl chain length in the melt and solution crystallization
 of paliperidone aliphatic prodrugs.
;
_journal_issue 'Pt 1'
_journal_name_full IUCrJ
_journal_page_first 23
_journal_page_last 33
_journal_paper_doi 10.1107/S2052252523009582
_journal_volume 11
_journal_year 2024
_chemical_formula_moiety 'C39 H57 F N4 O4'
_chemical_formula_sum 'C39 H57 F N4 O4'
_chemical_formula_weight 664.88
_space_group_crystal_system monoclinic
_space_group_IT_number 14
_space_group_name_Hall '-P 2ybc'
_space_group_name_H-M_alt 'P 1 21/c 1'
_atom_sites_solution_hydrogens geom
_atom_sites_solution_primary dual
_audit_creation_date 2020-08-25
_audit_creation_method
;
Olex2 1.2
(compiled 2018.05.29 svn.r3508 for OlexSys, GUI svn.r5506)
;
_cell_angle_alpha 90
_cell_angle_beta 92.992(3)
_cell_angle_gamma 90
_cell_formula_units_Z 4
_cell_length_a 34.188(3)
_cell_length_b 9.8280(9)
_cell_length_c 10.8068(9)
_cell_measurement_reflns_used 4887
_cell_measurement_temperature 100
_cell_measurement_theta_max 25.667
_cell_measurement_theta_min 2.156
_cell_volume 3626.1(6)
_computing_cell_refinement 'SAINT V8.40A (?, 2016)'
_computing_data_reduction 'SAINT V8.40A (?, 2016)'
_computing_molecular_graphics 'Olex2 (Dolomanov et al., 2009)'
_computing_publication_material 'Olex2 (Dolomanov et al., 2009)'
_computing_structure_refinement 'ShelXL (Sheldrick, 2015)'
_computing_structure_solution 'XT (Sheldrick, 2015)'
_diffrn_ambient_temperature 100.0
_diffrn_measured_fraction_theta_full 0.995
_diffrn_measured_fraction_theta_max 0.984
_diffrn_measurement_device_type 'Bruker D8 VENTURE'
_diffrn_measurement_method '\f and \w scans'
_diffrn_radiation_type MoK\a
_diffrn_radiation_wavelength 0.71073
_diffrn_reflns_av_R_equivalents 0.0708
_diffrn_reflns_av_unetI/netI 0.0834
_diffrn_reflns_Laue_measured_fraction_full 0.995
_diffrn_reflns_Laue_measured_fraction_max 0.984
_diffrn_reflns_limit_h_max 42
_diffrn_reflns_limit_h_min -42
_diffrn_reflns_limit_k_max 12
_diffrn_reflns_limit_k_min -11
_diffrn_reflns_limit_l_max 13
_diffrn_reflns_limit_l_min -12
_diffrn_reflns_number 25113
_diffrn_reflns_point_group_measured_fraction_full 0.995
_diffrn_reflns_point_group_measured_fraction_max 0.984
_diffrn_reflns_theta_full 25.242
_diffrn_reflns_theta_max 26.416
_diffrn_reflns_theta_min 2.156
_diffrn_standards_number 0
_exptl_absorpt_coefficient_mu 0.082
_exptl_absorpt_correction_T_max 0.7454
_exptl_absorpt_correction_T_min 0.5723
_exptl_absorpt_correction_type multi-scan
_exptl_absorpt_process_details
'SADABS-2016/2 (Bruker,2016/2) was used for absorption correction. wR2(int) was 0.1514 before and 0.0838 after correction. The Ratio of minimum to maximum transmission is 0.7678. The \l/2 correction factor is Not present.'
_exptl_crystal_colour colourless
_exptl_crystal_colour_primary colourless
_exptl_crystal_density_diffrn 1.218
_exptl_crystal_description plate
_exptl_crystal_F_000 1440
_exptl_crystal_size_max 0.14
_exptl_crystal_size_mid 0.06
_exptl_crystal_size_min 0.03
_refine_diff_density_max 0.227
_refine_diff_density_min -0.250
_refine_diff_density_rms 0.059
_refine_ls_extinction_method none
_refine_ls_goodness_of_fit_ref 1.016
_refine_ls_hydrogen_treatment constr
_refine_ls_matrix_type full
_refine_ls_number_parameters 435
_refine_ls_number_reflns 7346
_refine_ls_number_restraints 0
_refine_ls_restrained_S_all 1.016
_refine_ls_R_factor_all 0.1155
_refine_ls_R_factor_gt 0.0556
_refine_ls_shift/su_max 0.001
_refine_ls_shift/su_mean 0.000
_refine_ls_structure_factor_coef Fsqd
_refine_ls_weighting_details 'w=1/[\s^2^(Fo^2^)+(0.0631P)^2^+0.7558P] where P=(Fo^2^+2Fc^2^)/3'
_refine_ls_weighting_scheme calc
_refine_ls_wR_factor_gt 0.1165
_refine_ls_wR_factor_ref 0.1462
_reflns_Friedel_coverage 0.000
_reflns_number_gt 4434
_reflns_number_total 7346
_reflns_threshold_expression 'I > 2\s(I)'
_cod_data_source_file lq5053.cif
_cod_data_source_block PC16
_cod_depositor_comments 'Adding full bibliography for 1570302--1570305.cif.'
_cod_original_cell_volume 3626.1(5)
_cod_database_code 1570305
_shelx_shelxl_version_number 2018/3
_shelx_space_group_comment
;
The symmetry employed for this shelxl refinement is uniquely defined
by the following loop, which should always be used as a source of
symmetry information in preference to the above space-group names.
They are only intended as comments.
;
_shelx_estimated_absorpt_t_max 0.998
_shelx_estimated_absorpt_t_min 0.989
_olex2_refinement_description
;
1. Fixed Uiso
 At 1.2 times of:
  All C(H) groups, All C(H,H) groups
 At 1.5 times of:
  All C(H,H,H) groups
2.a Ternary CH refined with riding coordinates:
 C9(H9), C23(H23)
2.b Secondary CH2 refined with riding coordinates:
 C11(H11A,H11B), C14(H14A,H14B), C10(H10A,H10B), C20(H20A,H20B), C21(H21A,
 H21B), C13(H13A,H13B), C26(H26A,H26B), C15(H15A,H15B), C27(H27A,H27B),
 C22(H22A,H22B), C28(H28A,H28B), C29(H29A,H29B), C33(H33A,H33B), C12(H12A,H12B),
  C37(H37A,H37B), C34(H34A,H34B), C36(H36A,H36B), C32(H32A,H32B), C31(H31A,
 H31B), C30(H30A,H30B), C35(H35A,H35B), C38(H38A,H38B), C39(H39A,H39B)
2.c Aromatic/amide H refined with riding coordinates:
 C6(H6), C7(H7), C3(H3)
2.d Idealised Me refined as rotating group:
 C18(H18A,H18B,H18C), C40(H40A,H40B,H40C)
;
_olex2_submission_special_instructions 'No special instructions were received'

loop_
_space_group_symop_operation_xyz
'x, y, z'
'-x, y+1/2, -z+1/2'
'-x, -y, -z'
'x, -y-1/2, z-1/2'

loop_
_atom_site_label
_atom_site_type_symbol
_atom_site_fract_x
_atom_site_fract_y
_atom_site_fract_z
_atom_site_U_iso_or_equiv
_atom_site_adp_type
_atom_site_occupancy
_atom_site_site_symmetry_order
_atom_site_calc_flag
_atom_site_refinement_flags_posn
_atom_site_refinement_flags_adp
_atom_site_refinement_flags_occupancy
_atom_site_disorder_assembly
_atom_site_disorder_group
F1 F 0.22118(4) 0.22916(16) -0.49279(13) 0.0393(4) Uani 1 1 d . . . . .
O2 O 0.60261(4) 0.55596(16) -0.32215(14) 0.0249(4) Uani 1 1 d . . . . .
O3 O 0.73717(4) 0.36979(16) -0.08570(14) 0.0243(4) Uani 1 1 d . . . . .
O1 O 0.30521(4) 0.49246(17) -0.21963(14) 0.0271(4) Uani 1 1 d . . . . .
O4 O 0.77988(4) 0.19510(18) -0.08016(15) 0.0319(4) Uani 1 1 d . . . . .
N3 N 0.65572(5) 0.43689(19) -0.24739(16) 0.0204(4) Uani 1 1 d . . . . .
N007 N 0.65233(5) 0.2923(2) -0.07490(17) 0.0233(5) Uani 1 1 d . . . . .
N2 N 0.48587(5) 0.4299(2) -0.23786(16) 0.0235(5) Uani 1 1 d . . . . .
N1 N 0.34701(5) 0.4859(2) -0.19484(17) 0.0274(5) Uani 1 1 d . . . . .
C19 C 0.61639(6) 0.4764(2) -0.24249(19) 0.0211(5) Uani 1 1 d . . . . .
C16 C 0.59518(6) 0.4198(2) -0.14332(19) 0.0216(5) Uani 1 1 d . . . . .
C17 C 0.61387(6) 0.3315(2) -0.0632(2) 0.0219(5) Uani 1 1 d . . . . .
C8 C 0.36006(6) 0.3899(2) -0.2648(2) 0.0232(5) Uani 1 1 d . . . . .
C6 C 0.32561(6) 0.2205(2) -0.4241(2) 0.0246(5) Uani 1 1 d . . . . .
H6 H 0.348102 0.172055 -0.447534 0.030 Uiso 1 1 calc R . . . .
C9 C 0.40289(6) 0.3594(2) -0.26832(19) 0.0212(5) Uani 1 1 d . . . . .
H9 H 0.405582 0.264789 -0.300907 0.025 Uiso 1 1 calc R . . . .
C24 C 0.67141(6) 0.3443(2) -0.1642(2) 0.0217(5) Uani 1 1 d . . . . .
C11 C 0.46789(6) 0.3353(2) -0.1527(2) 0.0242(5) Uani 1 1 d . . . . .
H11A H 0.481630 0.342015 -0.070037 0.029 Uiso 1 1 calc R . . . .
H11B H 0.470963 0.241126 -0.183148 0.029 Uiso 1 1 calc R . . . .
C5 C 0.32879(6) 0.3259(2) -0.3381(2) 0.0225(5) Uani 1 1 d . . . . .
C4 C 0.29553(7) 0.3951(2) -0.3054(2) 0.0244(5) Uani 1 1 d . . . . .
C14 C 0.55275(6) 0.4613(3) -0.1402(2) 0.0229(5) Uani 1 1 d . . . . .
H14A H 0.550856 0.561690 -0.145101 0.028 Uiso 1 1 calc R . . . .
H14B H 0.542428 0.432401 -0.060439 0.028 Uiso 1 1 calc R . . . .
C10 C 0.42456(6) 0.3654(3) -0.1410(2) 0.0231(5) Uani 1 1 d . . . . .
H10A H 0.421425 0.456944 -0.104570 0.028 Uiso 1 1 calc R . . . .
H10B H 0.413191 0.297980 -0.085106 0.028 Uiso 1 1 calc R . . . .
C25 C 0.77084(6) 0.3069(3) -0.0459(2) 0.0255(6) Uani 1 1 d . . . . .
C7 C 0.28877(7) 0.1884(3) -0.4742(2) 0.0270(6) Uani 1 1 d . . . . .
H7 H 0.285384 0.116713 -0.532746 0.032 Uiso 1 1 calc R . . . .
C23 C 0.71279(6) 0.2950(3) -0.17731(19) 0.0231(5) Uani 1 1 d . . . . .
H23 H 0.714258 0.195472 -0.158213 0.028 Uiso 1 1 calc R . . . .
C20 C 0.67661(6) 0.4938(3) -0.3521(2) 0.0266(6) Uani 1 1 d . . . . .
H20A H 0.672044 0.593217 -0.356199 0.032 Uiso 1 1 calc R . . . .
H20B H 0.665692 0.453387 -0.430368 0.032 Uiso 1 1 calc R . . . .
C3 C 0.25808(7) 0.3668(3) -0.3545(2) 0.0280(6) Uani 1 1 d . . . . .
H3 H 0.235520 0.415532 -0.332089 0.034 Uiso 1 1 calc R . . . .
C21 C 0.72022(6) 0.4672(3) -0.3406(2) 0.0288(6) Uani 1 1 d . . . . .
H21A H 0.732656 0.527936 -0.276936 0.035 Uiso 1 1 calc R . . . .
H21B H 0.731957 0.486531 -0.420624 0.035 Uiso 1 1 calc R . . . .
C13 C 0.42256(6) 0.4556(3) -0.3569(2) 0.0265(6) Uani 1 1 d . . . . .
H13A H 0.409884 0.446852 -0.440947 0.032 Uiso 1 1 calc R . . . .
H13B H 0.419357 0.550745 -0.329007 0.032 Uiso 1 1 calc R . . . .
C26 C 0.79402(6) 0.3940(3) 0.0446(2) 0.0265(6) Uani 1 1 d . . . . .
H26A H 0.776492 0.427040 0.108194 0.032 Uiso 1 1 calc R . . . .
H26B H 0.803770 0.474469 0.000462 0.032 Uiso 1 1 calc R . . . .
C15 C 0.52767(6) 0.3988(3) -0.2466(2) 0.0251(5) Uani 1 1 d . . . . .
H15A H 0.536598 0.433738 -0.326257 0.030 Uiso 1 1 calc R . . . .
H15B H 0.531297 0.298812 -0.245884 0.030 Uiso 1 1 calc R . . . .
C27 C 0.82868(6) 0.3210(3) 0.1088(2) 0.0279(6) Uani 1 1 d . . . . .
H27A H 0.819470 0.234547 0.144297 0.034 Uiso 1 1 calc R . . . .
H27B H 0.847921 0.298300 0.046669 0.034 Uiso 1 1 calc R . . . .
C22 C 0.72749(7) 0.3200(3) -0.3047(2) 0.0293(6) Uani 1 1 d . . . . .
H22A H 0.713700 0.259293 -0.365656 0.035 Uiso 1 1 calc R . . . .
H22B H 0.755867 0.299874 -0.304550 0.035 Uiso 1 1 calc R . . . .
C18 C 0.59554(6) 0.2657(3) 0.0448(2) 0.0272(6) Uani 1 1 d . . . . .
H18A H 0.598166 0.166655 0.038807 0.041 Uiso 1 1 calc GR . . . .
H18B H 0.567729 0.289974 0.044064 0.041 Uiso 1 1 calc GR . . . .
H18C H 0.608756 0.297478 0.122136 0.041 Uiso 1 1 calc GR . . . .
C28 C 0.84880(6) 0.4049(3) 0.2113(2) 0.0271(6) Uani 1 1 d . . . . .
H28A H 0.829074 0.434531 0.269497 0.033 Uiso 1 1 calc R . . . .
H28B H 0.860088 0.487493 0.174656 0.033 Uiso 1 1 calc R . . . .
C29 C 0.88114(6) 0.3274(3) 0.2828(2) 0.0280(6) Uani 1 1 d . . . . .
H29A H 0.901370 0.301393 0.224909 0.034 Uiso 1 1 calc R . . . .
H29B H 0.870020 0.242584 0.315673 0.034 Uiso 1 1 calc R . . . .
C2 C 0.25671(6) 0.2627(3) -0.4378(2) 0.0285(6) Uani 1 1 d . . . . .
C33 C 0.98417(6) 0.3264(3) 0.6404(2) 0.0281(6) Uani 1 1 d . . . . .
H33A H 1.004423 0.300800 0.582444 0.034 Uiso 1 1 calc R . . . .
H33B H 0.972822 0.241288 0.672015 0.034 Uiso 1 1 calc R . . . .
C12 C 0.46592(6) 0.4224(3) -0.3610(2) 0.0262(6) Uani 1 1 d . . . . .
H12A H 0.468961 0.329622 -0.394859 0.031 Uiso 1 1 calc R . . . .
H12B H 0.478343 0.487087 -0.417127 0.031 Uiso 1 1 calc R . . . .
C37 C 1.08789(7) 0.3259(3) 0.9980(2) 0.0287(6) Uani 1 1 d . . . . .
H37A H 1.076591 0.242201 1.032542 0.034 Uiso 1 1 calc R . . . .
H37B H 1.107718 0.297908 0.939480 0.034 Uiso 1 1 calc R . . . .
C34 C 1.00364(6) 0.4042(3) 0.7488(2) 0.0281(6) Uani 1 1 d . . . . .
H34A H 1.014884 0.489463 0.717173 0.034 Uiso 1 1 calc R . . . .
H34B H 0.983371 0.429599 0.806814 0.034 Uiso 1 1 calc R . . . .
C36 C 1.05548(7) 0.4042(3) 0.9269(2) 0.0282(6) Uani 1 1 d . . . . .
H36A H 1.035355 0.430238 0.985108 0.034 Uiso 1 1 calc R . . . .
H36B H 1.066665 0.489068 0.894251 0.034 Uiso 1 1 calc R . . . .
C32 C 0.95208(6) 0.4059(3) 0.5697(2) 0.0286(6) Uani 1 1 d . . . . .
H32A H 0.963437 0.490837 0.537718 0.034 Uiso 1 1 calc R . . . .
H32B H 0.931858 0.431751 0.627618 0.034 Uiso 1 1 calc R . . . .
C31 C 0.93258(6) 0.3273(3) 0.4614(2) 0.0282(6) Uani 1 1 d . . . . .
H31A H 0.952842 0.300996 0.403783 0.034 Uiso 1 1 calc R . . . .
H31B H 0.921086 0.242732 0.493473 0.034 Uiso 1 1 calc R . . . .
C30 C 0.90061(6) 0.4072(3) 0.3899(2) 0.0284(6) Uani 1 1 d . . . . .
H30A H 0.880399 0.434149 0.447576 0.034 Uiso 1 1 calc R . . . .
H30B H 0.912108 0.491458 0.357154 0.034 Uiso 1 1 calc R . . . .
C35 C 1.03578(6) 0.3255(3) 0.8196(2) 0.0283(6) Uani 1 1 d . . . . .
H35A H 1.055896 0.299214 0.761488 0.034 Uiso 1 1 calc R . . . .
H35B H 1.024469 0.240878 0.852237 0.034 Uiso 1 1 calc R . . . .
C38 C 1.10810(7) 0.4066(3) 1.1031(2) 0.0302(6) Uani 1 1 d . . . . .
H38A H 1.119885 0.489307 1.068416 0.036 Uiso 1 1 calc R . . . .
H38B H 1.088202 0.436167 1.160808 0.036 Uiso 1 1 calc R . . . .
C39 C 1.13986(7) 0.3272(3) 1.1755(2) 0.0343(6) Uani 1 1 d . . . . .
H39A H 1.158675 0.291538 1.116964 0.041 Uiso 1 1 calc R . . . .
H39B H 1.127732 0.248380 1.215745 0.041 Uiso 1 1 calc R . . . .
C40 C 1.16213(8) 0.4116(3) 1.2744(3) 0.0486(8) Uani 1 1 d . . . . .
H40A H 1.175492 0.487012 1.234916 0.073 Uiso 1 1 calc GR . . . .
H40B H 1.181502 0.354092 1.319315 0.073 Uiso 1 1 calc GR . . . .
H40C H 1.143699 0.447964 1.332525 0.073 Uiso 1 1 calc GR . . . .

loop_
_atom_site_aniso_label
_atom_site_aniso_U_11
_atom_site_aniso_U_22
_atom_site_aniso_U_33
_atom_site_aniso_U_23
_atom_site_aniso_U_13
_atom_site_aniso_U_12
F1 0.0251(7) 0.0487(10) 0.0429(9) -0.0020(8) -0.0091(6) -0.0062(7)
O2 0.0289(8) 0.0254(10) 0.0200(8) 0.0026(7) -0.0027(7) 0.0027(8)
O3 0.0218(8) 0.0284(10) 0.0223(8) -0.0016(7) -0.0042(7) 0.0016(8)
O1 0.0239(8) 0.0286(10) 0.0285(9) -0.0039(8) -0.0006(7) 0.0014(8)
O4 0.0288(9) 0.0345(11) 0.0317(9) -0.0044(8) -0.0056(7) 0.0045(8)
N3 0.0226(9) 0.0215(11) 0.0169(9) 0.0007(8) -0.0002(8) -0.0006(9)
N007 0.0242(10) 0.0250(12) 0.0205(10) -0.0004(9) -0.0014(8) 0.0004(9)
N2 0.0206(9) 0.0317(12) 0.0181(9) 0.0013(9) -0.0015(8) -0.0005(9)
N1 0.0212(10) 0.0325(13) 0.0280(11) -0.0034(10) -0.0017(8) 0.0013(9)
C19 0.0235(11) 0.0214(13) 0.0179(11) -0.0039(10) -0.0034(9) 0.0004(11)
C16 0.0220(11) 0.0250(14) 0.0177(11) -0.0046(10) -0.0012(9) -0.0005(11)
C17 0.0211(11) 0.0237(14) 0.0207(11) -0.0022(10) -0.0004(9) -0.0018(11)
C8 0.0256(12) 0.0248(14) 0.0191(11) 0.0042(10) -0.0008(10) 0.0005(11)
C6 0.0261(12) 0.0255(14) 0.0219(12) 0.0014(10) -0.0014(10) 0.0012(11)
C9 0.0229(11) 0.0211(14) 0.0195(11) -0.0008(10) -0.0009(9) -0.0008(10)
C24 0.0239(11) 0.0219(14) 0.0188(11) -0.0018(10) -0.0037(9) -0.0005(11)
C11 0.0256(12) 0.0266(14) 0.0199(11) 0.0008(10) -0.0024(10) -0.0003(11)
C5 0.0222(11) 0.0256(14) 0.0195(11) 0.0018(10) -0.0004(9) -0.0004(11)
C4 0.0284(12) 0.0231(14) 0.0215(11) 0.0021(10) -0.0007(10) 0.0007(11)
C14 0.0228(11) 0.0254(14) 0.0204(11) -0.0009(10) -0.0009(9) -0.0005(11)
C10 0.0244(11) 0.0249(14) 0.0198(11) 0.0006(10) 0.0001(9) 0.0002(11)
C25 0.0224(12) 0.0321(16) 0.0220(12) 0.0038(11) 0.0001(10) -0.0012(12)
C7 0.0312(13) 0.0264(15) 0.0232(12) 0.0013(11) -0.0016(10) -0.0019(12)
C23 0.0202(11) 0.0289(15) 0.0198(11) -0.0051(10) -0.0018(9) -0.0015(11)
C20 0.0287(12) 0.0314(15) 0.0198(11) 0.0027(11) 0.0036(10) -0.0056(11)
C3 0.0234(12) 0.0318(15) 0.0287(13) 0.0060(12) 0.0008(10) 0.0018(11)
C21 0.0265(12) 0.0352(16) 0.0248(12) 0.0019(11) 0.0025(10) -0.0041(12)
C13 0.0272(12) 0.0316(15) 0.0203(12) 0.0028(11) -0.0029(10) 0.0001(12)
C26 0.0223(12) 0.0307(15) 0.0258(12) 0.0025(11) -0.0034(10) -0.0011(11)
C15 0.0234(11) 0.0295(15) 0.0222(12) -0.0031(11) -0.0001(10) 0.0007(11)
C27 0.0213(11) 0.0372(16) 0.0248(12) 0.0022(11) -0.0030(10) 0.0020(11)
C22 0.0246(12) 0.0385(17) 0.0249(12) -0.0045(12) 0.0013(10) 0.0013(12)
C18 0.0285(12) 0.0285(15) 0.0244(12) 0.0038(11) 0.0017(10) 0.0004(11)
C28 0.0234(12) 0.0339(15) 0.0236(12) 0.0023(11) -0.0022(10) -0.0018(12)
C29 0.0240(12) 0.0365(16) 0.0230(12) 0.0002(11) -0.0046(10) 0.0006(12)
C2 0.0220(12) 0.0350(16) 0.0277(13) 0.0055(12) -0.0062(10) -0.0055(12)
C33 0.0238(12) 0.0352(16) 0.0251(12) -0.0015(11) -0.0018(10) -0.0007(12)
C12 0.0247(12) 0.0358(16) 0.0179(11) 0.0025(11) -0.0017(9) -0.0013(12)
C37 0.0268(12) 0.0354(16) 0.0237(12) -0.0010(11) -0.0026(10) -0.0011(12)
C34 0.0243(12) 0.0335(16) 0.0262(12) -0.0007(11) -0.0026(10) -0.0005(11)
C36 0.0253(12) 0.0335(16) 0.0254(12) 0.0023(11) -0.0028(10) 0.0012(12)
C32 0.0259(12) 0.0363(16) 0.0231(12) 0.0005(11) -0.0033(10) 0.0014(12)
C31 0.0223(11) 0.0387(16) 0.0232(12) 0.0004(11) -0.0036(10) 0.0005(12)
C30 0.0246(12) 0.0357(16) 0.0243(12) 0.0002(11) -0.0030(10) 0.0001(12)
C35 0.0252(12) 0.0348(16) 0.0244(12) -0.0007(11) -0.0031(10) -0.0017(12)
C38 0.0272(12) 0.0376(16) 0.0256(12) 0.0027(12) -0.0011(10) -0.0008(12)
C39 0.0279(13) 0.0464(18) 0.0282(13) 0.0008(12) -0.0043(11) 0.0009(13)
C40 0.0409(16) 0.064(2) 0.0393(16) 0.0013(15) -0.0151(13) -0.0030(16)

loop_
_atom_type_symbol
_atom_type_description
_atom_type_scat_dispersion_real
_atom_type_scat_dispersion_imag
_atom_type_scat_source
C C 0.0033 0.0016 'International Tables Vol C Tables 4.2.6.8 and 6.1.1.4'
H H 0.0000 0.0000 'International Tables Vol C Tables 4.2.6.8 and 6.1.1.4'
F F 0.0171 0.0103 'International Tables Vol C Tables 4.2.6.8 and 6.1.1.4'
N N 0.0061 0.0033 'International Tables Vol C Tables 4.2.6.8 and 6.1.1.4'
O O 0.0106 0.0060 'International Tables Vol C Tables 4.2.6.8 and 6.1.1.4'

loop_
_geom_angle_atom_site_label_1
_geom_angle_atom_site_label_2
_geom_angle_atom_site_label_3
_geom_angle
_geom_angle_site_symmetry_1
_geom_angle_site_symmetry_3
_geom_angle_publ_flag
C25 O3 C23 115.48(18) . . ?
C4 O1 N1 107.40(16) . . ?
C19 N3 C20 115.22(18) . . ?
C24 N3 C19 120.17(18) . . ?
C24 N3 C20 124.45(18) . . ?
C24 N007 C17 118.40(19) . . ?
C11 N2 C15 110.44(18) . . ?
C12 N2 C11 110.31(17) . . ?
C12 N2 C15 109.84(17) . . ?
C8 N1 O1 106.89(17) . . ?
O2 C19 N3 118.63(19) . . ?
O2 C19 C16 125.1(2) . . ?
N3 C19 C16 116.28(19) . . ?
C19 C16 C14 115.78(19) . . ?
C17 C16 C19 118.88(19) . . ?
C17 C16 C14 125.3(2) . . ?
N007 C17 C18 112.91(19) . . ?
C16 C17 N007 122.4(2) . . ?
C16 C17 C18 124.6(2) . . ?
N1 C8 C9 121.7(2) . . ?
N1 C8 C5 111.6(2) . . ?
C5 C8 C9 126.6(2) . . ?
C5 C6 H6 121.0 . . ?
C7 C6 H6 121.0 . . ?
C7 C6 C5 118.0(2) . . ?
C8 C9 H9 107.7 . . ?
C8 C9 C10 113.47(18) . . ?
C8 C9 C13 110.80(18) . . ?
C10 C9 H9 107.7 . . ?
C13 C9 H9 107.7 . . ?
C13 C9 C10 109.33(18) . . ?
N3 C24 C23 119.28(19) . . ?
N007 C24 N3 123.76(19) . . ?
N007 C24 C23 116.9(2) . . ?
N2 C11 H11A 109.3 . . ?
N2 C11 H11B 109.3 . . ?
N2 C11 C10 111.78(18) . . ?
H11A C11 H11B 107.9 . . ?
C10 C11 H11A 109.3 . . ?
C10 C11 H11B 109.3 . . ?
C6 C5 C8 136.2(2) . . ?
C4 C5 C8 103.9(2) . . ?
C4 C5 C6 119.9(2) . . ?
O1 C4 C5 110.18(19) . . ?
O1 C4 C3 126.0(2) . . ?
C5 C4 C3 123.8(2) . . ?
C16 C14 H14A 109.2 . . ?
C16 C14 H14B 109.2 . . ?
C16 C14 C15 112.15(19) . . ?
H14A C14 H14B 107.9 . . ?
C15 C14 H14A 109.2 . . ?
C15 C14 H14B 109.2 . . ?
C9 C10 H10A 109.6 . . ?
C9 C10 H10B 109.6 . . ?
C11 C10 C9 110.21(18) . . ?
C11 C10 H10A 109.6 . . ?
C11 C10 H10B 109.6 . . ?
H10A C10 H10B 108.1 . . ?
O3 C25 C26 111.0(2) . . ?
O4 C25 O3 123.1(2) . . ?
O4 C25 C26 126.0(2) . . ?
C6 C7 H7 120.5 . . ?
C6 C7 C2 119.0(2) . . ?
C2 C7 H7 120.5 . . ?
O3 C23 C24 106.22(17) . . ?
O3 C23 H23 109.4 . . ?
O3 C23 C22 109.31(18) . . ?
C24 C23 H23 109.4 . . ?
C24 C23 C22 113.04(19) . . ?
C22 C23 H23 109.4 . . ?
N3 C20 H20A 109.1 . . ?
N3 C20 H20B 109.1 . . ?
N3 C20 C21 112.68(19) . . ?
H20A C20 H20B 107.8 . . ?
C21 C20 H20A 109.1 . . ?
C21 C20 H20B 109.1 . . ?
C4 C3 H3 123.1 . . ?
C2 C3 C4 113.7(2) . . ?
C2 C3 H3 123.1 . . ?
C20 C21 H21A 109.8 . . ?
C20 C21 H21B 109.8 . . ?
C20 C21 C22 109.5(2) . . ?
H21A C21 H21B 108.2 . . ?
C22 C21 H21A 109.8 . . ?
C22 C21 H21B 109.8 . . ?
C9 C13 H13A 109.6 . . ?
C9 C13 H13B 109.6 . . ?
H13A C13 H13B 108.1 . . ?
C12 C13 C9 110.33(19) . . ?
C12 C13 H13A 109.6 . . ?
C12 C13 H13B 109.6 . . ?
C25 C26 H26A 108.8 . . ?
C25 C26 H26B 108.8 . . ?
C25 C26 C27 113.7(2) . . ?
H26A C26 H26B 107.7 . . ?
C27 C26 H26A 108.8 . . ?
C27 C26 H26B 108.8 . . ?
N2 C15 C14 112.17(18) . . ?
N2 C15 H15A 109.2 . . ?
N2 C15 H15B 109.2 . . ?
C14 C15 H15A 109.2 . . ?
C14 C15 H15B 109.2 . . ?
H15A C15 H15B 107.9 . . ?
C26 C27 H27A 109.0 . . ?
C26 C27 H27B 109.0 . . ?
H27A C27 H27B 107.8 . . ?
C28 C27 C26 112.9(2) . . ?
C28 C27 H27A 109.0 . . ?
C28 C27 H27B 109.0 . . ?
C23 C22 C21 109.4(2) . . ?
C23 C22 H22A 109.8 . . ?
C23 C22 H22B 109.8 . . ?
C21 C22 H22A 109.8 . . ?
C21 C22 H22B 109.8 . . ?
H22A C22 H22B 108.2 . . ?
C17 C18 H18A 109.5 . . ?
C17 C18 H18B 109.5 . . ?
C17 C18 H18C 109.5 . . ?
H18A C18 H18B 109.5 . . ?
H18A C18 H18C 109.5 . . ?
H18B C18 H18C 109.5 . . ?
C27 C28 H28A 109.0 . . ?
C27 C28 H28B 109.0 . . ?
C27 C28 C29 112.9(2) . . ?
H28A C28 H28B 107.8 . . ?
C29 C28 H28A 109.0 . . ?
C29 C28 H28B 109.0 . . ?
C28 C29 H29A 108.8 . . ?
C28 C29 H29B 108.8 . . ?
C28 C29 C30 114.0(2) . . ?
H29A C29 H29B 107.7 . . ?
C30 C29 H29A 108.8 . . ?
C30 C29 H29B 108.8 . . ?
F1 C2 C7 116.5(2) . . ?
C3 C2 F1 117.9(2) . . ?
C3 C2 C7 125.5(2) . . ?
H33A C33 H33B 107.7 . . ?
C34 C33 H33A 108.8 . . ?
C34 C33 H33B 108.8 . . ?
C32 C33 H33A 108.8 . . ?
C32 C33 H33B 108.8 . . ?
C32 C33 C34 113.8(2) . . ?
N2 C12 C13 111.77(18) . . ?
N2 C12 H12A 109.3 . . ?
N2 C12 H12B 109.3 . . ?
C13 C12 H12A 109.3 . . ?
C13 C12 H12B 109.3 . . ?
H12A C12 H12B 107.9 . . ?
H37A C37 H37B 107.7 . . ?
C36 C37 H37A 108.8 . . ?
C36 C37 H37B 108.8 . . ?
C38 C37 H37A 108.8 . . ?
C38 C37 H37B 108.8 . . ?
C38 C37 C36 113.8(2) . . ?
C33 C34 H34A 108.7 . . ?
C33 C34 H34B 108.7 . . ?
H34A C34 H34B 107.6 . . ?
C35 C34 C33 114.0(2) . . ?
C35 C34 H34A 108.7 . . ?
C35 C34 H34B 108.7 . . ?
C37 C36 H36A 108.7 . . ?
C37 C36 H36B 108.7 . . ?
H36A C36 H36B 107.6 . . ?
C35 C36 C37 114.1(2) . . ?
C35 C36 H36A 108.7 . . ?
C35 C36 H36B 108.7 . . ?
C33 C32 H32A 108.8 . . ?
C33 C32 H32B 108.8 . . ?
C33 C32 C31 113.6(2) . . ?
H32A C32 H32B 107.7 . . ?
C31 C32 H32A 108.8 . . ?
C31 C32 H32B 108.8 . . ?
C32 C31 H31A 108.8 . . ?
C32 C31 H31B 108.8 . . ?
H31A C31 H31B 107.7 . . ?
C30 C31 C32 113.7(2) . . ?
C30 C31 H31A 108.8 . . ?
C30 C31 H31B 108.8 . . ?
C29 C30 C31 113.2(2) . . ?
C29 C30 H30A 108.9 . . ?
C29 C30 H30B 108.9 . . ?
C31 C30 H30A 108.9 . . ?
C31 C30 H30B 108.9 . . ?
H30A C30 H30B 107.8 . . ?
C34 C35 C36 113.9(2) . . ?
C34 C35 H35A 108.8 . . ?
C34 C35 H35B 108.8 . . ?
C36 C35 H35A 108.8 . . ?
C36 C35 H35B 108.8 . . ?
H35A C35 H35B 107.7 . . ?
C37 C38 H38A 108.8 . . ?
C37 C38 H38B 108.8 . . ?
H38A C38 H38B 107.7 . . ?
C39 C38 C37 113.7(2) . . ?
C39 C38 H38A 108.8 . . ?
C39 C38 H38B 108.8 . . ?
C38 C39 H39A 108.9 . . ?
C38 C39 H39B 108.9 . . ?
C38 C39 C40 113.5(2) . . ?
H39A C39 H39B 107.7 . . ?
C40 C39 H39A 108.9 . . ?
C40 C39 H39B 108.9 . . ?
C39 C40 H40A 109.5 . . ?
C39 C40 H40B 109.5 . . ?
C39 C40 H40C 109.5 . . ?
H40A C40 H40B 109.5 . . ?
H40A C40 H40C 109.5 . . ?
H40B C40 H40C 109.5 . . ?

loop_
_geom_bond_atom_site_label_1
_geom_bond_atom_site_label_2
_geom_bond_distance
_geom_bond_site_symmetry_2
_geom_bond_publ_flag
F1 C2 1.364(2) . ?
O2 C19 1.238(3) . ?
O3 C25 1.356(3) . ?
O3 C23 1.459(3) . ?
O1 N1 1.441(2) . ?
O1 C4 1.361(3) . ?
O4 C25 1.205(3) . ?
N3 C19 1.403(3) . ?
N3 C24 1.369(3) . ?
N3 C20 1.479(3) . ?
N007 C17 1.382(3) . ?
N007 C24 1.298(3) . ?
N2 C11 1.465(3) . ?
N2 C15 1.469(3) . ?
N2 C12 1.465(3) . ?
N1 C8 1.303(3) . ?
C19 C16 1.437(3) . ?
C16 C17 1.362(3) . ?
C16 C14 1.509(3) . ?
C17 C18 1.500(3) . ?
C8 C9 1.497(3) . ?
C8 C5 1.442(3) . ?
C6 H6 0.9500 . ?
C6 C5 1.392(3) . ?
C6 C7 1.381(3) . ?
C9 H9 1.0000 . ?
C9 C10 1.529(3) . ?
C9 C13 1.526(3) . ?
C24 C23 1.509(3) . ?
C11 H11A 0.9900 . ?
C11 H11B 0.9900 . ?
C11 C10 1.522(3) . ?
C5 C4 1.387(3) . ?
C4 C3 1.388(3) . ?
C14 H14A 0.9900 . ?
C14 H14B 0.9900 . ?
C14 C15 1.527(3) . ?
C10 H10A 0.9900 . ?
C10 H10B 0.9900 . ?
C25 C26 1.496(3) . ?
C7 H7 0.9500 . ?
C7 C2 1.391(3) . ?
C23 H23 1.0000 . ?
C23 C22 1.510(3) . ?
C20 H20A 0.9900 . ?
C20 H20B 0.9900 . ?
C20 C21 1.513(3) . ?
C3 H3 0.9500 . ?
C3 C2 1.362(3) . ?
C21 H21A 0.9900 . ?
C21 H21B 0.9900 . ?
C21 C22 1.515(4) . ?
C13 H13A 0.9900 . ?
C13 H13B 0.9900 . ?
C13 C12 1.521(3) . ?
C26 H26A 0.9900 . ?
C26 H26B 0.9900 . ?
C26 C27 1.522(3) . ?
C15 H15A 0.9900 . ?
C15 H15B 0.9900 . ?
C27 H27A 0.9900 . ?
C27 H27B 0.9900 . ?
C27 C28 1.516(3) . ?
C22 H22A 0.9900 . ?
C22 H22B 0.9900 . ?
C18 H18A 0.9800 . ?
C18 H18B 0.9800 . ?
C18 H18C 0.9800 . ?
C28 H28A 0.9900 . ?
C28 H28B 0.9900 . ?
C28 C29 1.520(3) . ?
C29 H29A 0.9900 . ?
C29 H29B 0.9900 . ?
C29 C30 1.523(3) . ?
C33 H33A 0.9900 . ?
C33 H33B 0.9900 . ?
C33 C34 1.523(3) . ?
C33 C32 1.521(3) . ?
C12 H12A 0.9900 . ?
C12 H12B 0.9900 . ?
C37 H37A 0.9900 . ?
C37 H37B 0.9900 . ?
C37 C36 1.524(3) . ?
C37 C38 1.522(3) . ?
C34 H34A 0.9900 . ?
C34 H34B 0.9900 . ?
C34 C35 1.518(3) . ?
C36 H36A 0.9900 . ?
C36 H36B 0.9900 . ?
C36 C35 1.521(3) . ?
C32 H32A 0.9900 . ?
C32 H32B 0.9900 . ?
C32 C31 1.526(3) . ?
C31 H31A 0.9900 . ?
C31 H31B 0.9900 . ?
C31 C30 1.523(3) . ?
C30 H30A 0.9900 . ?
C30 H30B 0.9900 . ?
C35 H35A 0.9900 . ?
C35 H35B 0.9900 . ?
C38 H38A 0.9900 . ?
C38 H38B 0.9900 . ?
C38 C39 1.520(3) . ?
C39 H39A 0.9900 . ?
C39 H39B 0.9900 . ?
C39 C40 1.524(4) . ?
C40 H40A 0.9800 . ?
C40 H40B 0.9800 . ?
C40 H40C 0.9800 . ?
